data_8105705
loop_
_publ_author_name
'Gao, Xiang'
'Tai, Xi-Shi'

_publ_section_title
;
 The crystal structure of diaqua-bis(6-phenylpyridine-2-carboxylato-\k2
 N,O)cobalt(II)--water--N,N-dimethylformamide(1/2/1), C27H31N3O9Co
;
_journal_issue 3
_journal_name_full 'Zeitschrift f\"ur Kristallographie - New Crystal Structures'
_journal_page_first 393
_journal_page_last 395
_journal_paper_doi 10.1515/ncrs-2022-0067
_journal_volume 237
_journal_year 2022
_chemical_formula_moiety 'C24 H20 Co N2 O6, 2(H2 O), C3 H7 N O'
_chemical_formula_sum 'C27 H31 Co N3 O9'
_chemical_formula_weight 600.48
_space_group_crystal_system monoclinic
_space_group_IT_number 14
_space_group_name_Hall '-P 2yn'
_space_group_name_H-M_alt 'P 1 21/n 1'
_atom_sites_solution_hydrogens mixed
_atom_sites_solution_primary dual
_cell_angle_alpha 90
_cell_angle_beta 93.404(6)
_cell_angle_gamma 90
_cell_formula_units_Z 4
_cell_length_a 10.9230(6)
_cell_length_b 11.1166(8)
_cell_length_c 22.8312(15)
_cell_measurement_reflns_used 5643
_cell_measurement_temperature 200.00(10)
_cell_measurement_theta_max 29.2770
_cell_measurement_theta_min 2.5860
_cell_volume 2767.4(3)
_computing_cell_refinement 'CrysAlisPro 1.171.38.43f (Rigaku OD, 2015)'
_computing_data_collection 'CrysAlisPro 1.171.38.43f (Rigaku OD, 2015)'
_computing_data_reduction 'CrysAlisPro 1.171.38.43f (Rigaku OD, 2015)'
_computing_molecular_graphics 'Olex2 1.5-beta (Dolomanov et al., 2009)'
_computing_publication_material 'Olex2 1.5-beta (Dolomanov et al., 2009)'
_computing_structure_refinement 'SHELXL 2017/1 (Sheldrick, 2015)'
_computing_structure_solution 'SHELXT  (Sheldrick, 2015)'
_diffrn_ambient_environment N~2~
_diffrn_ambient_temperature 200.00(10)
_diffrn_detector 'CCD plate'
_diffrn_detector_area_resol_mean 5.2684
_diffrn_detector_type AtlasS2
_diffrn_measured_fraction_theta_full 1.000
_diffrn_measured_fraction_theta_max 1.000
_diffrn_measurement_details
;
List of Runs (angles in degrees, time in seconds):

  # Type    Start    End  Width  t~exp~   \w     \q     \k     \f   Frames
--------------------------------------------------------------------------
  1  \w    -11.00  84.00   1.00    3.00    --   11.90  37.00 -60.00   95
  2  \w     -8.00  28.00   1.00    3.00    --  -11.35 -99.00  90.00   36
  3  \w     34.00  92.00   1.00    3.00    --   11.90-178.00 150.00   58
  4  \w    -25.00   8.00   1.00    3.00    --  -11.35  19.00  90.00   33
;
_diffrn_measurement_device 'four-circle diffractometer'
_diffrn_measurement_device_type 'SuperNova, Dual, Cu at zero, AtlasS2'
_diffrn_measurement_method '\w scans'
_diffrn_orient_matrix_type 'CrysAlisPro convention (1999,Acta A55,543-557)'
_diffrn_orient_matrix_UB_11 0.0006248000
_diffrn_orient_matrix_UB_12 0.0621434000
_diffrn_orient_matrix_UB_13 0.0069566000
_diffrn_orient_matrix_UB_21 0.0040963000
_diffrn_orient_matrix_UB_22 0.0142579000
_diffrn_orient_matrix_UB_23 -0.0301095000
_diffrn_orient_matrix_UB_31 -0.0649570000
_diffrn_orient_matrix_UB_32 0.0014828000
_diffrn_orient_matrix_UB_33 -0.0036441000
_diffrn_radiation_monochromator mirror
_diffrn_radiation_probe x-ray
_diffrn_radiation_type 'Mo K\a'
_diffrn_radiation_wavelength 0.71073
_diffrn_reflns_av_R_equivalents 0.0310
_diffrn_reflns_av_unetI/netI 0.0380
_diffrn_reflns_Laue_measured_fraction_full 1.000
_diffrn_reflns_Laue_measured_fraction_max 1.000
_diffrn_reflns_limit_h_max 12
_diffrn_reflns_limit_h_min -11
_diffrn_reflns_limit_k_max 13
_diffrn_reflns_limit_k_min -8
_diffrn_reflns_limit_l_max 20
_diffrn_reflns_limit_l_min -27
_diffrn_reflns_number 13563
_diffrn_reflns_point_group_measured_fraction_full 1.000
_diffrn_reflns_point_group_measured_fraction_max 1.000
_diffrn_reflns_theta_full 24.999
_diffrn_reflns_theta_max 24.999
_diffrn_reflns_theta_min 2.038
_diffrn_source 'micro-focus sealed X-ray tube'
_diffrn_source_type 'SuperNova (Mo) X-ray Source'
_exptl_absorpt_coefficient_mu 0.678
_exptl_absorpt_correction_T_max 1.00000
_exptl_absorpt_correction_T_min 0.77591
_exptl_absorpt_correction_type multi-scan
_exptl_absorpt_process_details
;
CrysAlisPro 1.171.38.43f (Rigaku Oxford Diffraction, 2015)
Empirical absorption correction using spherical harmonics,
 implemented in SCALE3 ABSPACK scaling algorithm.
;
_exptl_crystal_colour pink
_exptl_crystal_colour_primary pink
_exptl_crystal_density_diffrn 1.441
_exptl_crystal_description block
_exptl_crystal_F_000 1252
_exptl_crystal_size_max 0.14
_exptl_crystal_size_mid 0.12
_exptl_crystal_size_min 0.1
_refine_diff_density_max 0.331
_refine_diff_density_min -0.398
_refine_diff_density_rms 0.073
_refine_ls_extinction_coef .
_refine_ls_extinction_method none
_refine_ls_goodness_of_fit_ref 1.062
_refine_ls_hydrogen_treatment mixed
_refine_ls_matrix_type full
_refine_ls_number_parameters 383
_refine_ls_number_reflns 4867
_refine_ls_number_restraints 0
_refine_ls_restrained_S_all 1.062
_refine_ls_R_factor_all 0.0437
_refine_ls_R_factor_gt 0.0349
_refine_ls_shift/su_max 0.001
_refine_ls_shift/su_mean 0.000
_refine_ls_structure_factor_coef Fsqd
_refine_ls_weighting_details 'w=1/[\s^2^(Fo^2^)+(0.0451P)^2^+0.3849P] where P=(Fo^2^+2Fc^2^)/3'
_refine_ls_weighting_scheme calc
_refine_ls_wR_factor_gt 0.0838
_refine_ls_wR_factor_ref 0.0893
_reflns_Friedel_coverage 0.000
_reflns_Friedel_fraction_full .
_reflns_Friedel_fraction_max .
_reflns_number_gt 4159
_reflns_number_total 4867
_reflns_threshold_expression 'I > 2\s(I)'
_cod_data_source_file suppl_j_ncrs-2022-0067_suppl.cif
_cod_data_source_block w010
_cod_database_code 8105705
_shelx_space_group_comment
;
The symmetry employed for this shelxl refinement is uniquely defined
by the following loop, which should always be used as a source of
symmetry information in preference to the above space-group names.
They are only intended as comments.
;
_olex2_refinement_description
;
1. Fixed Uiso
 At 1.2 times of:
  All C(H) groups
 At 1.5 times of:
  All C(H,H,H) groups, All O(H,H) groups
2.a Free rotating group:
 O8(H8A,H8B)
2.b Rotating group:
 O6(H6A,H6B)
2.c Aromatic/amide H refined with riding coordinates:
 C3(H3), C4(H4), C5(H5), C8(H8), C9(H9), C10(H10), C11(H11), C12(H12),
 C14(H14), C15(H15), C16(H16), C17(H17), C18(H18), C20(H20), C21(H21), C22(H22),
  C25(H25)
2.d Idealised Me refined as rotating group:
 C26(H26A,H26B,H26C), C27(H27A,H27B,H27C)
;
_olex2_date_sample_data_collection 2022-01-26
_olex2_submission_special_instructions 'No special instructions were received'
_oxdiff_exptl_absorpt_empirical_details
;
Empirical correction (ABSPACK) includes:
- Absorption correction using spherical harmonics
- Frame scaling
;
_oxdiff_exptl_absorpt_empirical_full_max 1.228
_oxdiff_exptl_absorpt_empirical_full_min 0.721

loop_
_space_group_symop_operation_xyz
'x, y, z'
'-x+1/2, y+1/2, -z+1/2'
'-x, -y, -z'
'x-1/2, -y-1/2, z-1/2'

loop_
_atom_site_label
_atom_site_type_symbol
_atom_site_fract_x
_atom_site_fract_y
_atom_site_fract_z
_atom_site_U_iso_or_equiv
_atom_site_adp_type
_atom_site_occupancy
_atom_site_site_symmetry_order
_atom_site_calc_flag
_atom_site_refinement_flags_posn
_atom_site_refinement_flags_adp
_atom_site_refinement_flags_occupancy
_atom_site_disorder_assembly
_atom_site_disorder_group
Co1 Co 0.31460(2) 0.55978(2) 0.40778(2) 0.01919(11) Uani 1 1 d . . . . .
O1 O -0.03005(11) 0.67410(13) 0.44519(6) 0.0293(4) Uani 1 1 d . . . . .
O2 O 0.13146(12) 0.56288(12) 0.42410(6) 0.0234(3) Uani 1 1 d . . . . .
O3 O 0.49810(11) 0.51207(13) 0.40438(6) 0.0226(3) Uani 1 1 d . . . . .
O4 O 0.65499(12) 0.49012(14) 0.34602(6) 0.0297(4) Uani 1 1 d . . . . .
O5 O 0.34231(16) 0.56230(15) 0.49954(7) 0.0302(4) Uani 1 1 d . . . . .
O6 O 0.27611(12) 0.37761(13) 0.39266(6) 0.0279(3) Uani 1 1 d . . . . .
H6A H 0.335379 0.334911 0.407114 0.042 Uiso 1 1 d R U . . .
H6B H 0.215026 0.356674 0.411942 0.042 Uiso 1 1 d R U . . .
N1 N 0.26976(14) 0.75535(15) 0.40911(7) 0.0198(4) Uani 1 1 d . . . . .
N2 N 0.35292(13) 0.59450(15) 0.31530(7) 0.0195(4) Uani 1 1 d . . . . .
C1 C 0.07741(17) 0.66118(19) 0.43095(9) 0.0217(5) Uani 1 1 d . . . . .
C2 C 0.15119(17) 0.77319(19) 0.41943(9) 0.0217(5) Uani 1 1 d . . . . .
C3 C 0.09712(19) 0.8852(2) 0.41919(10) 0.0303(5) Uani 1 1 d . . . . .
H3 H 0.015445 0.894062 0.427789 0.036 Uiso 1 1 calc R U . . .
C4 C 0.1670(2) 0.9842(2) 0.40589(11) 0.0362(6) Uani 1 1 d . . . . .
H4 H 0.133058 1.060920 0.404768 0.043 Uiso 1 1 calc R U . . .
C5 C 0.2880(2) 0.9667(2) 0.39435(11) 0.0332(6) Uani 1 1 d . . . . .
H5 H 0.335960 1.031877 0.384473 0.040 Uiso 1 1 calc R U . . .
C6 C 0.33882(18) 0.85232(19) 0.39737(9) 0.0239(5) Uani 1 1 d . . . . .
C7 C 0.47216(18) 0.83473(18) 0.39098(9) 0.0238(5) Uani 1 1 d . . . . .
C8 C 0.52929(19) 0.8866(2) 0.34463(10) 0.0301(5) Uani 1 1 d . . . . .
H8 H 0.483416 0.930985 0.316648 0.036 Uiso 1 1 calc R U . . .
C9 C 0.6543(2) 0.8727(2) 0.33971(11) 0.0363(6) Uani 1 1 d . . . . .
H9 H 0.691685 0.906280 0.308010 0.044 Uiso 1 1 calc R U . . .
C10 C 0.7235(2) 0.8091(2) 0.38183(11) 0.0365(6) Uani 1 1 d . . . . .
H10 H 0.807541 0.800330 0.378771 0.044 Uiso 1 1 calc R U . . .
C11 C 0.66716(19) 0.7588(2) 0.42841(11) 0.0335(6) Uani 1 1 d . . . . .
H11 H 0.713683 0.716417 0.456914 0.040 Uiso 1 1 calc R U . . .
C12 C 0.54221(18) 0.77083(19) 0.43316(10) 0.0269(5) Uani 1 1 d . . . . .
H12 H 0.504993 0.736111 0.464627 0.032 Uiso 1 1 calc R U . . .
C13 C 0.14809(18) 0.6530(2) 0.27841(9) 0.0265(5) Uani 1 1 d . . . . .
C14 C 0.08517(19) 0.5503(2) 0.29358(9) 0.0315(5) Uani 1 1 d . . . . .
H14 H 0.127844 0.479227 0.301692 0.038 Uiso 1 1 calc R U . . .
C15 C -0.0413(2) 0.5532(3) 0.29669(10) 0.0400(6) Uani 1 1 d . . . . .
H15 H -0.083369 0.484029 0.306460 0.048 Uiso 1 1 calc R U . . .
C16 C -0.1043(2) 0.6584(3) 0.28533(11) 0.0480(7) Uani 1 1 d . . . . .
H16 H -0.189032 0.660228 0.287468 0.058 Uiso 1 1 calc R U . . .
C17 C -0.0427(2) 0.7609(3) 0.27082(12) 0.0510(8) Uani 1 1 d . . . . .
H17 H -0.085710 0.832180 0.263810 0.061 Uiso 1 1 calc R U . . .
C18 C 0.0830(2) 0.7584(2) 0.26661(11) 0.0387(6) Uani 1 1 d . . . . .
H18 H 0.124114 0.827484 0.255837 0.046 Uiso 1 1 calc R U . . .
C19 C 0.28224(17) 0.64727(19) 0.27171(9) 0.0237(5) Uani 1 1 d . . . . .
C20 C 0.33157(19) 0.6906(2) 0.22150(9) 0.0311(5) Uani 1 1 d . . . . .
H20 H 0.281640 0.729971 0.193178 0.037 Uiso 1 1 calc R U . . .
C21 C 0.45419(19) 0.6757(2) 0.21335(10) 0.0347(6) Uani 1 1 d . . . . .
H21 H 0.488283 0.705016 0.179816 0.042 Uiso 1 1 calc R U . . .
C22 C 0.52583(18) 0.6163(2) 0.25603(9) 0.0288(5) Uani 1 1 d . . . . .
H22 H 0.608253 0.601249 0.250857 0.035 Uiso 1 1 calc R U . . .
C23 C 0.47324(17) 0.57966(18) 0.30627(9) 0.0216(5) Uani 1 1 d . . . . .
C24 C 0.54948(17) 0.52228(18) 0.35633(9) 0.0218(5) Uani 1 1 d . . . . .
O7 O 0.15093(16) 0.54436(16) 0.57116(8) 0.0322(4) Uani 1 1 d . . . . .
O8 O 0.05795(14) 0.29062(15) 0.43328(7) 0.0349(4) Uani 1 1 d G . . . .
H8A H 0.059393 0.286367 0.470503 0.052 Uiso 1 1 d G U . . .
H8B H 0.008693 0.347930 0.424532 0.052 Uiso 1 1 d G U . . .
O9 O 0.45195(15) 0.21200(15) 0.41020(9) 0.0507(5) Uani 1 1 d . . . . .
N3 N 0.65200(16) 0.16699(17) 0.40300(9) 0.0358(5) Uani 1 1 d . . . . .
C25 C 0.5496(2) 0.2223(2) 0.38623(12) 0.0407(6) Uani 1 1 d . . . . .
H25 H 0.550841 0.272906 0.353853 0.049 Uiso 1 1 calc R U . . .
C26 C 0.6579(3) 0.0915(3) 0.45460(12) 0.0556(8) Uani 1 1 d . . . . .
H26A H 0.718570 0.122505 0.482777 0.083 Uiso 1 1 calc R U . . .
H26B H 0.679560 0.011091 0.443922 0.083 Uiso 1 1 calc R U . . .
H26C H 0.579350 0.090762 0.471399 0.083 Uiso 1 1 calc R U . . .
C27 C 0.7632(2) 0.1845(3) 0.37237(15) 0.0641(9) Uani 1 1 d . . . . .
H27A H 0.748002 0.241612 0.341223 0.096 Uiso 1 1 calc R U . . .
H27B H 0.788269 0.109288 0.356289 0.096 Uiso 1 1 calc R U . . .
H27C H 0.826891 0.214348 0.399312 0.096 Uiso 1 1 calc R U . . .
H7A H 0.204(2) 0.535(2) 0.5980(11) 0.029(7) Uiso 1 1 d . . . . .
H7B H 0.117(3) 0.484(3) 0.5631(14) 0.063(11) Uiso 1 1 d . . . . .
H5A H 0.278(2) 0.560(2) 0.5158(11) 0.034(7) Uiso 1 1 d . . . . .
H5B H 0.393(2) 0.537(2) 0.5215(12) 0.048(9) Uiso 1 1 d . . . . .

loop_
_atom_site_aniso_label
_atom_site_aniso_U_11
_atom_site_aniso_U_22
_atom_site_aniso_U_33
_atom_site_aniso_U_23
_atom_site_aniso_U_13
_atom_site_aniso_U_12
Co1 0.01744(16) 0.02163(17) 0.01845(17) 0.00129(11) 0.00060(11) -0.00057(11)
O1 0.0177(7) 0.0371(9) 0.0336(9) -0.0021(7) 0.0045(6) 0.0010(6)
O2 0.0187(7) 0.0245(8) 0.0270(9) -0.0011(6) 0.0007(6) -0.0005(6)
O3 0.0182(7) 0.0294(8) 0.0201(8) 0.0020(7) -0.0002(6) 0.0003(6)
O4 0.0175(7) 0.0409(9) 0.0308(9) 0.0002(7) 0.0030(6) 0.0032(7)
O5 0.0203(8) 0.0518(11) 0.0184(9) 0.0066(7) 0.0005(7) 0.0033(8)
O6 0.0229(7) 0.0258(8) 0.0352(9) -0.0005(7) 0.0038(6) -0.0032(6)
N1 0.0193(8) 0.0233(9) 0.0165(9) 0.0009(7) -0.0010(7) -0.0010(7)
N2 0.0183(8) 0.0226(9) 0.0175(9) -0.0013(7) 0.0007(7) -0.0002(7)
C1 0.0192(10) 0.0295(12) 0.0158(11) 0.0006(9) -0.0035(8) 0.0002(9)
C2 0.0210(10) 0.0254(11) 0.0182(11) -0.0022(9) -0.0023(8) -0.0002(8)
C3 0.0236(11) 0.0311(13) 0.0357(14) -0.0018(11) -0.0024(9) 0.0049(10)
C4 0.0352(13) 0.0255(12) 0.0474(16) 0.0021(11) -0.0021(11) 0.0074(10)
C5 0.0330(12) 0.0247(12) 0.0417(15) 0.0069(11) 0.0000(11) -0.0026(10)
C6 0.0258(11) 0.0250(12) 0.0206(11) 0.0009(9) -0.0013(9) -0.0010(9)
C7 0.0258(11) 0.0188(11) 0.0265(12) -0.0024(9) -0.0003(9) -0.0055(9)
C8 0.0329(12) 0.0298(12) 0.0272(13) 0.0003(11) -0.0004(10) -0.0061(10)
C9 0.0340(12) 0.0411(15) 0.0349(14) -0.0042(12) 0.0116(11) -0.0147(11)
C10 0.0246(11) 0.0343(13) 0.0508(16) -0.0105(12) 0.0039(11) -0.0039(10)
C11 0.0273(12) 0.0303(13) 0.0420(15) -0.0015(11) -0.0053(11) -0.0001(10)
C12 0.0293(12) 0.0216(11) 0.0299(13) -0.0007(10) 0.0015(10) -0.0040(9)
C13 0.0222(10) 0.0421(13) 0.0147(11) -0.0007(10) -0.0027(8) 0.0035(10)
C14 0.0285(12) 0.0458(15) 0.0199(12) -0.0030(10) -0.0018(9) -0.0015(10)
C15 0.0305(13) 0.0674(19) 0.0220(13) -0.0074(12) 0.0015(10) -0.0151(12)
C16 0.0223(12) 0.085(2) 0.0364(15) -0.0134(15) -0.0010(11) 0.0039(14)
C17 0.0341(14) 0.071(2) 0.0469(18) -0.0016(15) -0.0048(12) 0.0228(14)
C18 0.0336(13) 0.0454(15) 0.0363(15) 0.0045(12) -0.0034(11) 0.0068(11)
C19 0.0241(10) 0.0270(11) 0.0195(11) -0.0016(9) -0.0021(9) -0.0001(9)
C20 0.0297(12) 0.0429(14) 0.0202(12) 0.0074(11) -0.0030(9) 0.0006(10)
C21 0.0333(12) 0.0487(15) 0.0225(12) 0.0074(11) 0.0056(10) -0.0058(11)
C22 0.0223(11) 0.0392(13) 0.0253(12) -0.0008(11) 0.0042(9) -0.0006(10)
C23 0.0206(10) 0.0232(11) 0.0210(11) -0.0019(9) 0.0013(9) -0.0028(8)
C24 0.0180(10) 0.0220(11) 0.0252(12) -0.0024(9) -0.0014(9) -0.0041(8)
O7 0.0273(9) 0.0404(11) 0.0283(10) 0.0029(8) -0.0031(8) -0.0040(8)
O8 0.0322(9) 0.0348(10) 0.0384(10) -0.0042(8) 0.0076(8) 0.0017(7)
O9 0.0356(10) 0.0311(10) 0.0861(15) 0.0065(10) 0.0101(10) 0.0016(8)
N3 0.0334(11) 0.0299(11) 0.0439(13) -0.0092(10) -0.0004(9) -0.0012(9)
C25 0.0402(15) 0.0262(13) 0.0552(18) 0.0043(12) -0.0028(13) -0.0032(11)
C26 0.0729(19) 0.0554(18) 0.0370(16) -0.0093(14) -0.0094(14) 0.0238(15)
C27 0.0400(15) 0.0558(19) 0.098(3) -0.0205(18) 0.0183(16) -0.0117(14)

loop_
_atom_type_symbol
_atom_type_description
_atom_type_scat_dispersion_real
_atom_type_scat_dispersion_imag
_atom_type_scat_source
C C 0.0033 0.0016 'International Tables Vol C Tables 4.2.6.8 and 6.1.1.4'
H H 0.0000 0.0000 'International Tables Vol C Tables 4.2.6.8 and 6.1.1.4'
Co Co 0.3494 0.9721 'International Tables Vol C Tables 4.2.6.8 and 6.1.1.4'
N N 0.0061 0.0033 'International Tables Vol C Tables 4.2.6.8 and 6.1.1.4'
O O 0.0106 0.0060 'International Tables Vol C Tables 4.2.6.8 and 6.1.1.4'

loop_
_geom_angle_atom_site_label_1
_geom_angle_atom_site_label_2
_geom_angle_atom_site_label_3
_geom_angle
_geom_angle_site_symmetry_1
_geom_angle_site_symmetry_3
O2 Co1 O3 163.97(6) . .
O2 Co1 O5 84.44(6) . .
O2 Co1 O6 81.84(5) . .
O2 Co1 N1 76.37(6) . .
O2 Co1 N2 114.30(6) . .
O3 Co1 O5 87.62(6) . .
O3 Co1 O6 86.08(5) . .
O3 Co1 N1 117.54(6) . .
O3 Co1 N2 76.78(5) . .
O5 Co1 N1 89.55(6) . .
O5 Co1 N2 157.92(6) . .
O6 Co1 O5 101.14(6) . .
O6 Co1 N1 154.67(6) . .
O6 Co1 N2 93.38(6) . .
N2 Co1 N1 84.09(6) . .
C1 O2 Co1 120.42(12) . .
C24 O3 Co1 119.15(12) . .
Co1 O5 H5A 112.0(17) . .
Co1 O5 H5B 134(2) . .
H5A O5 H5B 107(3) . .
Co1 O6 H6A 109.5 . .
Co1 O6 H6B 109.5 . .
H6A O6 H6B 104.3 . .
C2 N1 Co1 111.16(12) . .
C2 N1 C6 118.15(17) . .
C6 N1 Co1 130.50(13) . .
C19 N2 Co1 130.13(13) . .
C23 N2 Co1 111.41(12) . .
C23 N2 C19 117.19(17) . .
O1 C1 O2 126.17(19) . .
O1 C1 C2 118.05(18) . .
O2 C1 C2 115.77(17) . .
N1 C2 C1 115.92(17) . .
N1 C2 C3 123.34(19) . .
C3 C2 C1 120.74(18) . .
C2 C3 H3 120.7 . .
C2 C3 C4 118.5(2) . .
C4 C3 H3 120.7 . .
C3 C4 H4 120.7 . .
C5 C4 C3 118.6(2) . .
C5 C4 H4 120.7 . .
C4 C5 H5 119.8 . .
C4 C5 C6 120.4(2) . .
C6 C5 H5 119.8 . .
N1 C6 C5 120.95(19) . .
N1 C6 C7 118.46(18) . .
C5 C6 C7 120.51(18) . .
C8 C7 C6 120.60(18) . .
C8 C7 C12 119.19(19) . .
C12 C7 C6 120.14(19) . .
C7 C8 H8 119.8 . .
C7 C8 C9 120.4(2) . .
C9 C8 H8 119.8 . .
C8 C9 H9 119.9 . .
C10 C9 C8 120.1(2) . .
C10 C9 H9 119.9 . .
C9 C10 H10 120.2 . .
C11 C10 C9 119.6(2) . .
C11 C10 H10 120.2 . .
C10 C11 H11 119.7 . .
C10 C11 C12 120.6(2) . .
C12 C11 H11 119.7 . .
C7 C12 H12 120.0 . .
C11 C12 C7 120.0(2) . .
C11 C12 H12 120.0 . .
C14 C13 C18 119.2(2) . .
C14 C13 C19 119.83(19) . .
C18 C13 C19 120.9(2) . .
C13 C14 H14 119.9 . .
C13 C14 C15 120.2(2) . .
C15 C14 H14 119.9 . .
C14 C15 H15 120.0 . .
C16 C15 C14 120.0(2) . .
C16 C15 H15 120.0 . .
C15 C16 H16 119.8 . .
C15 C16 C17 120.3(2) . .
C17 C16 H16 119.8 . .
C16 C17 H17 119.9 . .
C16 C17 C18 120.2(2) . .
C18 C17 H17 119.9 . .
C13 C18 H18 119.9 . .
C17 C18 C13 120.2(2) . .
C17 C18 H18 119.9 . .
N2 C19 C13 117.75(18) . .
N2 C19 C20 121.77(18) . .
C20 C19 C13 120.44(17) . .
C19 C20 H20 119.9 . .
C21 C20 C19 120.11(19) . .
C21 C20 H20 119.9 . .
C20 C21 H21 120.7 . .
C20 C21 C22 118.6(2) . .
C22 C21 H21 120.7 . .
C21 C22 H22 120.6 . .
C23 C22 C21 118.88(19) . .
C23 C22 H22 120.6 . .
N2 C23 C22 123.30(18) . .
N2 C23 C24 115.60(17) . .
C22 C23 C24 121.07(17) . .
O3 C24 C23 116.06(16) . .
O4 C24 O3 127.02(18) . .
O4 C24 C23 116.93(19) . .
H7A O7 H7B 111(3) . .
H8A O8 H8B 104.5 . .
C25 N3 C26 120.3(2) . .
C25 N3 C27 121.3(2) . .
C26 N3 C27 118.3(2) . .
O9 C25 N3 124.9(3) . .
O9 C25 H25 117.6 . .
N3 C25 H25 117.6 . .
N3 C26 H26A 109.5 . .
N3 C26 H26B 109.5 . .
N3 C26 H26C 109.5 . .
H26A C26 H26B 109.5 . .
H26A C26 H26C 109.5 . .
H26B C26 H26C 109.5 . .
N3 C27 H27A 109.5 . .
N3 C27 H27B 109.5 . .
N3 C27 H27C 109.5 . .
H27A C27 H27B 109.5 . .
H27A C27 H27C 109.5 . .
H27B C27 H27C 109.5 . .

loop_
_geom_bond_atom_site_label_1
_geom_bond_atom_site_label_2
_geom_bond_distance
_geom_bond_site_symmetry_2
Co1 O2 2.0568(13) .
Co1 O3 2.0793(13) .
Co1 O5 2.0991(16) .
Co1 O6 2.0928(14) .
Co1 N1 2.2291(17) .
Co1 N2 2.2108(16) .
O1 C1 1.245(2) .
O2 C1 1.256(2) .
O3 C24 1.267(2) .
O4 C24 1.242(2) .
O5 H5A 0.82(2) .
O5 H5B 0.78(3) .
O6 H6A 0.8532 .
O6 H6B 0.8533 .
N1 C2 1.345(2) .
N1 C6 1.352(3) .
N2 C19 1.356(2) .
N2 C23 1.353(2) .
C1 C2 1.515(3) .
C2 C3 1.378(3) .
C3 H3 0.9300 .
C3 C4 1.384(3) .
C4 H4 0.9300 .
C4 C5 1.376(3) .
C5 H5 0.9300 .
C5 C6 1.387(3) .
C6 C7 1.485(3) .
C7 C8 1.386(3) .
C7 C12 1.389(3) .
C8 H8 0.9300 .
C8 C9 1.385(3) .
C9 H9 0.9300 .
C9 C10 1.382(3) .
C10 H10 0.9300 .
C10 C11 1.378(3) .
C11 H11 0.9300 .
C11 C12 1.382(3) .
C12 H12 0.9300 .
C13 C14 1.387(3) .
C13 C18 1.389(3) .
C13 C19 1.484(3) .
C14 H14 0.9300 .
C14 C15 1.388(3) .
C15 H15 0.9300 .
C15 C16 1.374(4) .
C16 H16 0.9300 .
C16 C17 1.374(4) .
C17 H17 0.9300 .
C17 C18 1.383(3) .
C18 H18 0.9300 .
C19 C20 1.382(3) .
C20 H20 0.9300 .
C20 C21 1.373(3) .
C21 H21 0.9300 .
C21 C22 1.381(3) .
C22 H22 0.9300 .
C22 C23 1.375(3) .
C23 C24 1.515(3) .
O7 H7A 0.82(3) .
O7 H7B 0.79(3) .
O8 H8A 0.8504 .
O8 H8B 0.8500 .
O9 C25 1.233(3) .
N3 C25 1.313(3) .
N3 C26 1.445(3) .
N3 C27 1.450(3) .
C25 H25 0.9300 .
C26 H26A 0.9600 .
C26 H26B 0.9600 .
C26 H26C 0.9600 .
C27 H27A 0.9600 .
C27 H27B 0.9600 .
C27 H27C 0.9600 .

loop_
_geom_torsion_atom_site_label_1
_geom_torsion_atom_site_label_2
_geom_torsion_atom_site_label_3
_geom_torsion_atom_site_label_4
_geom_torsion
_geom_torsion_site_symmetry_1
_geom_torsion_site_symmetry_2
_geom_torsion_site_symmetry_3
_geom_torsion_site_symmetry_4
Co1 O2 C1 O1 -174.39(15) . . . .
Co1 O2 C1 C2 6.8(2) . . . .
Co1 O3 C24 O4 -174.64(16) . . . .
Co1 O3 C24 C23 5.2(2) . . . .
Co1 N1 C2 C1 3.2(2) . . . .
Co1 N1 C2 C3 -176.11(16) . . . .
Co1 N1 C6 C5 172.56(16) . . . .
Co1 N1 C6 C7 -10.7(3) . . . .
Co1 N2 C19 C13 -20.2(3) . . . .
Co1 N2 C19 C20 162.22(16) . . . .
Co1 N2 C23 C22 -167.77(17) . . . .
Co1 N2 C23 C24 10.6(2) . . . .
O1 C1 C2 N1 174.51(17) . . . .
O1 C1 C2 C3 -6.2(3) . . . .
O2 C1 C2 N1 -6.6(3) . . . .
O2 C1 C2 C3 172.75(19) . . . .
N1 C2 C3 C4 2.1(3) . . . .
N1 C6 C7 C8 133.7(2) . . . .
N1 C6 C7 C12 -49.5(3) . . . .
N2 C19 C20 C21 3.2(3) . . . .
N2 C23 C24 O3 -10.9(3) . . . .
N2 C23 C24 O4 168.90(18) . . . .
C1 C2 C3 C4 -177.18(19) . . . .
C2 N1 C6 C5 -1.8(3) . . . .
C2 N1 C6 C7 174.84(17) . . . .
C2 C3 C4 C5 -1.0(3) . . . .
C3 C4 C5 C6 -1.4(4) . . . .
C4 C5 C6 N1 2.9(3) . . . .
C4 C5 C6 C7 -173.7(2) . . . .
C5 C6 C7 C8 -49.6(3) . . . .
C5 C6 C7 C12 127.2(2) . . . .
C6 N1 C2 C1 178.64(17) . . . .
C6 N1 C2 C3 -0.7(3) . . . .
C6 C7 C8 C9 178.2(2) . . . .
C6 C7 C12 C11 -177.30(19) . . . .
C7 C8 C9 C10 -1.4(3) . . . .
C8 C7 C12 C11 -0.5(3) . . . .
C8 C9 C10 C11 0.5(3) . . . .
C9 C10 C11 C12 0.4(3) . . . .
C10 C11 C12 C7 -0.4(3) . . . .
C12 C7 C8 C9 1.4(3) . . . .
C13 C14 C15 C16 -0.7(3) . . . .
C13 C19 C20 C21 -174.4(2) . . . .
C14 C13 C18 C17 0.9(3) . . . .
C14 C13 C19 N2 -49.2(3) . . . .
C14 C13 C19 C20 128.5(2) . . . .
C14 C15 C16 C17 0.1(4) . . . .
C15 C16 C17 C18 1.1(4) . . . .
C16 C17 C18 C13 -1.6(4) . . . .
C18 C13 C14 C15 0.2(3) . . . .
C18 C13 C19 N2 134.4(2) . . . .
C18 C13 C19 C20 -48.0(3) . . . .
C19 N2 C23 C22 0.7(3) . . . .
C19 N2 C23 C24 179.04(17) . . . .
C19 C13 C14 C15 -176.35(19) . . . .
C19 C13 C18 C17 177.4(2) . . . .
C19 C20 C21 C22 0.4(3) . . . .
C20 C21 C22 C23 -3.2(3) . . . .
C21 C22 C23 N2 2.8(3) . . . .
C21 C22 C23 C24 -175.5(2) . . . .
C22 C23 C24 O3 167.46(19) . . . .
C22 C23 C24 O4 -12.7(3) . . . .
C23 N2 C19 C13 173.95(18) . . . .
C23 N2 C19 C20 -3.7(3) . . . .
C26 N3 C25 O9 -2.9(4) . . . .
C27 N3 C25 O9 -179.8(2) . . . .
